data_4032677
loop_
_publ_author_name
'Kim, Hanna'
'Kim, Yerin'
'Kim, Sung-Gon'

_publ_section_title
;
 Organocatalytic Asymmetric Mannich/Aza-Michael Cascade Reaction of
 \d-Formyl-\a,\b-unsaturated Ketones with Cyclic N-Sulfimines:
 Enantioselective Synthesis of Benzosulfamidate-Fused Pyrrolidines.
;
_journal_name_full 'The Journal of organic chemistry'
_journal_paper_doi 10.1021/acs.joc.7b01533
_journal_year 2017
_chemical_absolute_configuration ad
_chemical_formula_sum 'C22 H20 Br N O6 S'
_chemical_formula_weight 506.36
_space_group_crystal_system hexagonal
_space_group_IT_number 170
_space_group_name_Hall 'P 65'
_space_group_name_H-M_alt 'P 65'
_symmetry_space_group_name_Hall 'P 65'
_symmetry_space_group_name_H-M 'P 65'
_atom_sites_solution_hydrogens geom
_audit_creation_method SHELXL-2014/7
_cell_angle_alpha 90
_cell_angle_beta 90
_cell_angle_gamma 120
_cell_formula_units_Z 6
_cell_length_a 11.4848(5)
_cell_length_b 11.4848(5)
_cell_length_c 28.4095(15)
_cell_measurement_reflns_used 9944
_cell_measurement_temperature 223(2)
_cell_measurement_theta_max 23.68
_cell_measurement_theta_min 2.17
_cell_volume 3245.2(3)
_computing_cell_refinement 'Bruker SAINT'
_computing_data_collection 'Bruker APEX2'
_computing_data_reduction 'Bruker SAINT'
_computing_molecular_graphics 'Bruker SHELXTL'
_computing_publication_material 'Bruker SHELXTL'
_computing_structure_refinement 'SHELXL-2014/7 (Sheldrick, 2014)'
_computing_structure_solution 'Bruker SHELXTL'
_diffrn_ambient_temperature 223(2)
_diffrn_measured_fraction_theta_full 1.000
_diffrn_measured_fraction_theta_max 1.000
_diffrn_measurement_device_type 'PHOTON 100 CMOS'
_diffrn_measurement_method '\f and \w scans'
_diffrn_radiation_type MoK\a
_diffrn_radiation_wavelength 0.71073
_diffrn_reflns_av_R_equivalents 0.1036
_diffrn_reflns_av_unetI/netI 0.0318
_diffrn_reflns_Laue_measured_fraction_full 1.000
_diffrn_reflns_Laue_measured_fraction_max 1.000
_diffrn_reflns_limit_h_max 15
_diffrn_reflns_limit_h_min -15
_diffrn_reflns_limit_k_max 15
_diffrn_reflns_limit_k_min -15
_diffrn_reflns_limit_l_max 37
_diffrn_reflns_limit_l_min -37
_diffrn_reflns_number 204302
_diffrn_reflns_point_group_measured_fraction_full 1.000
_diffrn_reflns_point_group_measured_fraction_max 0.999
_diffrn_reflns_theta_full 25.242
_diffrn_reflns_theta_max 28.336
_diffrn_reflns_theta_min 2.048
_exptl_absorpt_coefficient_mu 2.036
_exptl_absorpt_correction_T_max 0.7457
_exptl_absorpt_correction_T_min 0.6684
_exptl_absorpt_correction_type multi-scan
_exptl_absorpt_process_details 'Bruker SADABS'
_exptl_crystal_colour colourless
_exptl_crystal_density_diffrn 1.555
_exptl_crystal_description Block
_exptl_crystal_F_000 1548
_exptl_crystal_size_max 0.220
_exptl_crystal_size_mid 0.180
_exptl_crystal_size_min 0.120
_refine_diff_density_max 0.252
_refine_diff_density_min -0.224
_refine_diff_density_rms 0.042
_refine_ls_abs_structure_details
; 
 Flack x determined using 1749 quotients [(I+)-(I-)]/[(I+)+(I-)] 
 (Parsons, Flack and Wagner, Acta Cryst. B69 (2013) 249-259). 
;
_refine_ls_abs_structure_Flack -0.004(2)
_refine_ls_extinction_method none
_refine_ls_goodness_of_fit_ref 1.034
_refine_ls_hydrogen_treatment constr
_refine_ls_matrix_type full
_refine_ls_number_parameters 281
_refine_ls_number_reflns 5402
_refine_ls_number_restraints 1
_refine_ls_restrained_S_all 1.034
_refine_ls_R_factor_all 0.0542
_refine_ls_R_factor_gt 0.0303
_refine_ls_shift/su_max 0.000
_refine_ls_shift/su_mean 0.000
_refine_ls_structure_factor_coef Fsqd
_refine_ls_weighting_details 'w=1/[\s^2^(Fo^2^)+(0.0210P)^2^+1.0058P] where P=(Fo^2^+2Fc^2^)/3'
_refine_ls_weighting_scheme calc
_refine_ls_wR_factor_gt 0.0554
_refine_ls_wR_factor_ref 0.0616
_reflns_Friedel_coverage 0.959
_reflns_Friedel_fraction_full 0.999
_reflns_Friedel_fraction_max 0.998
_reflns_number_gt 4161
_reflns_number_total 5402
_reflns_threshold_expression 'I > 2\s(I)'
_cod_data_source_file jo7b01533_si_002.cif
_cod_data_source_block SGK0701
_cod_depositor_comments
;
The following automatic conversions were performed:

'_exptl_absorpt_correction_type' value 'Multi-scan' changed to
'multi-scan' according to
/home/data/users/saulius/crontab/automatic-downloads/rss-feeds/ACS/lib/dictionaries/cif_core.dic
dictionary named 'cif_core.dic' version 2.4.2 from 2011-04-26.

Automatic conversion script
Id: cif_fix_values 4973 2017-02-22 13:04:09Z antanas 
;
_cod_database_code 4032677
_shelx_shelxl_version_number 2014/7
_shelx_space_group_comment
; 
The symmetry employed for this shelxl refinement is uniquely defined 
by the following loop, which should always be used as a source of 
symmetry information in preference to the above space-group names. 
They are only intended as comments. 
;
_shelx_estimated_absorpt_t_min 0.663
_shelx_estimated_absorpt_t_max 0.792

loop_
_space_group_symop_operation_xyz
'x, y, z'
'-y, x-y, z+2/3'
'-x+y, -x, z+1/3'
'-x, -y, z+1/2'
'y, -x+y, z+1/6'
'x-y, x, z+5/6'

loop_
_atom_site_label
_atom_site_type_symbol
_atom_site_fract_x
_atom_site_fract_y
_atom_site_fract_z
_atom_site_U_iso_or_equiv
_atom_site_adp_type
_atom_site_occupancy
_atom_site_site_symmetry_order
_atom_site_calc_flag
_atom_site_refinement_flags_posn
_atom_site_refinement_flags_adp
N1 N 0.4733(3) 0.1480(3) -0.05516(9) 0.0355(6) Uani 1 1 d . .
C1 C 0.4378(3) 0.0103(3) -0.06987(12) 0.0385(7) Uani 1 1 d . .
H1 H 0.4554 0.0103 -0.1040 0.046 Uiso 1 1 calc R U
C2 C 0.5440(3) -0.0046(4) -0.04224(12) 0.0419(8) Uani 1 1 d . .
H2A H 0.6311 0.0417 -0.0583 0.050 Uiso 1 1 calc R U
H2B H 0.5171 -0.0997 -0.0385 0.050 Uiso 1 1 calc R U
C3 C 0.5517(3) 0.0605(3) 0.00581(11) 0.0331(7) Uani 1 1 d . .
H3 H 0.4760 -0.0044 0.0256 0.040 Uiso 1 1 calc R U
C4 C 0.5298(3) 0.1804(3) -0.00621(10) 0.0293(6) Uani 1 1 d . .
H4 H 0.6179 0.2645 -0.0068 0.035 Uiso 1 1 calc R U
C5 C 0.4373(3) 0.1967(3) 0.02756(11) 0.0305(7) Uani 1 1 d . .
C6 C 0.4757(3) 0.2292(3) 0.07460(11) 0.0342(7) Uani 1 1 d . .
H6 H 0.5558 0.2347 0.0852 0.041 Uiso 1 1 calc R U
C7 C 0.3984(4) 0.2529(3) 0.10530(12) 0.0432(9) Uani 1 1 d . .
C8 C 0.2777(4) 0.2405(4) 0.09186(15) 0.0539(10) Uani 1 1 d . .
H8 H 0.2243 0.2541 0.1138 0.065 Uiso 1 1 calc R U
C9 C 0.2360(4) 0.2078(4) 0.04582(15) 0.0499(9) Uani 1 1 d . .
H9 H 0.1533 0.1977 0.0360 0.060 Uiso 1 1 calc R U
C10 C 0.3174(3) 0.1902(3) 0.01435(11) 0.0369(7) Uani 1 1 d . .
O1 O 0.2715(2) 0.1640(2) -0.03270(8) 0.0443(6) Uani 1 1 d . .
S1 S 0.38817(9) 0.21588(9) -0.07103(3) 0.0435(2) Uani 1 1 d . .
Br1 Br 0.46229(6) 0.31179(4) 0.16718(2) 0.06786(16) Uani 1 1 d . .
O2 O 0.3207(3) 0.1589(3) -0.11399(9) 0.0604(8) Uani 1 1 d . .
O3 O 0.4690(3) 0.3573(2) -0.06591(9) 0.0531(7) Uani 1 1 d . .
C11 C 0.2935(3) -0.0982(3) -0.05948(12) 0.0405(8) Uani 1 1 d . .
H11A H 0.2871 -0.1293 -0.0270 0.049 Uiso 1 1 calc R U
H11B H 0.2340 -0.0603 -0.0627 0.049 Uiso 1 1 calc R U
C12 C 0.2483(4) -0.2156(3) -0.09261(11) 0.0359(7) Uani 1 1 d . .
O4 O 0.3289(3) -0.2239(2) -0.11785(9) 0.0508(6) Uani 1 1 d . .
C13 C 0.1032(3) -0.3179(3) -0.09464(11) 0.0350(7) Uani 1 1 d . .
C14 C 0.0552(4) -0.4004(3) -0.13412(12) 0.0433(8) Uani 1 1 d . .
H14 H 0.1144 -0.3893 -0.1588 0.052 Uiso 1 1 calc R U
C15 C -0.0771(4) -0.4973(4) -0.13738(15) 0.0556(10) Uani 1 1 d . .
H15 H -0.1086 -0.5521 -0.1643 0.067 Uiso 1 1 calc R U
C16 C -0.1648(4) -0.5147(4) -0.10102(17) 0.0613(11) Uani 1 1 d . .
H16 H -0.2558 -0.5816 -0.1032 0.074 Uiso 1 1 calc R U
C17 C -0.1194(4) -0.4350(4) -0.06207(16) 0.0584(11) Uani 1 1 d . .
H17 H -0.1791 -0.4476 -0.0374 0.070 Uiso 1 1 calc R U
C18 C 0.0140(4) -0.3356(4) -0.05863(13) 0.0464(9) Uani 1 1 d . .
H18 H 0.0444 -0.2800 -0.0319 0.056 Uiso 1 1 calc R U
C19 C 0.6803(3) 0.1001(3) 0.03071(12) 0.0373(8) Uani 1 1 d . .
H19 H 0.7594 0.1726 0.0185 0.045 Uiso 1 1 calc R U
C20 C 0.6905(3) 0.0403(4) 0.06881(13) 0.0400(8) Uani 1 1 d . .
H20 H 0.6112 -0.0264 0.0831 0.048 Uiso 1 1 calc R U
C21 C 0.8207(4) 0.0733(3) 0.08998(13) 0.0416(8) Uani 1 1 d . .
O5 O 0.9293(3) 0.1532(3) 0.07481(11) 0.0593(7) Uani 1 1 d . .
O6 O 0.8025(3) -0.0015(3) 0.12802(11) 0.0661(8) Uani 1 1 d . .
C22 C 0.9224(5) 0.0169(6) 0.1512(2) 0.0845(16) Uani 1 1 d . .
H22A H 0.9777 0.0025 0.1287 0.127 Uiso 1 1 calc R U
H22B H 0.8976 -0.0471 0.1768 0.127 Uiso 1 1 calc R U
H22C H 0.9726 0.1076 0.1635 0.127 Uiso 1 1 calc R U

loop_
_atom_site_aniso_label
_atom_site_aniso_U_11
_atom_site_aniso_U_22
_atom_site_aniso_U_33
_atom_site_aniso_U_23
_atom_site_aniso_U_13
_atom_site_aniso_U_12
N1 0.0413(15) 0.0351(14) 0.0257(13) -0.0002(11) -0.0001(11) 0.0159(13)
C1 0.0429(18) 0.0388(18) 0.0296(16) -0.0057(14) 0.0058(14) 0.0173(16)
C2 0.0419(19) 0.0434(19) 0.0417(19) -0.0040(16) 0.0075(15) 0.0224(17)
C3 0.0319(16) 0.0346(17) 0.0333(16) 0.0025(14) 0.0066(13) 0.0170(14)
C4 0.0296(15) 0.0325(16) 0.0236(15) 0.0015(12) 0.0023(12) 0.0140(13)
C5 0.0346(17) 0.0256(15) 0.0310(16) 0.0031(12) 0.0036(13) 0.0148(13)
C6 0.0441(19) 0.0288(16) 0.0309(17) 0.0027(13) 0.0019(14) 0.0190(15)
C7 0.065(2) 0.0295(17) 0.0347(18) 0.0024(14) 0.0140(17) 0.0236(17)
C8 0.064(3) 0.046(2) 0.060(2) 0.0037(18) 0.027(2) 0.034(2)
C9 0.040(2) 0.048(2) 0.068(3) 0.0047(19) 0.0114(19) 0.0268(17)
C10 0.0394(19) 0.0330(17) 0.0391(18) 0.0034(14) 0.0015(14) 0.0188(15)
O1 0.0384(13) 0.0498(14) 0.0459(14) -0.0011(11) -0.0075(11) 0.0229(12)
S1 0.0511(5) 0.0426(5) 0.0334(4) 0.0044(4) -0.0087(4) 0.0209(4)
Br1 0.1221(4) 0.0511(2) 0.03154(16) -0.00254(17) 0.0118(2) 0.0442(3)
O2 0.0732(19) 0.0651(18) 0.0370(14) -0.0024(13) -0.0208(13) 0.0302(16)
O3 0.0673(17) 0.0378(14) 0.0476(15) 0.0099(11) -0.0098(13) 0.0212(13)
C11 0.043(2) 0.0389(18) 0.0337(17) -0.0058(14) 0.0058(15) 0.0163(16)
C12 0.045(2) 0.0357(18) 0.0301(16) 0.0008(14) 0.0023(15) 0.0225(16)
O4 0.0493(15) 0.0423(14) 0.0571(16) -0.0107(12) 0.0131(12) 0.0202(12)
C13 0.0402(18) 0.0331(17) 0.0340(17) 0.0020(14) -0.0004(14) 0.0201(15)
C14 0.049(2) 0.041(2) 0.0375(19) -0.0043(15) -0.0002(16) 0.0207(18)
C15 0.054(2) 0.051(2) 0.052(2) -0.0120(19) -0.0081(19) 0.018(2)
C16 0.037(2) 0.058(3) 0.070(3) -0.006(2) -0.002(2) 0.0099(19)
C17 0.044(2) 0.066(3) 0.058(3) -0.002(2) 0.0079(19) 0.022(2)
C18 0.048(2) 0.052(2) 0.0397(19) -0.0042(16) 0.0021(16) 0.0252(18)
C19 0.0318(17) 0.0367(17) 0.045(2) 0.0042(15) 0.0090(14) 0.0185(15)
C20 0.0295(17) 0.043(2) 0.047(2) 0.0035(16) 0.0020(15) 0.0177(15)
C21 0.040(2) 0.0396(19) 0.049(2) -0.0029(16) -0.0025(16) 0.0229(17)
O5 0.0354(15) 0.0566(16) 0.084(2) 0.0085(15) -0.0011(14) 0.0216(13)
O6 0.0472(16) 0.081(2) 0.0639(19) 0.0162(16) -0.0113(14) 0.0277(15)
C22 0.062(3) 0.091(4) 0.095(4) 0.009(3) -0.035(3) 0.034(3)

loop_
_atom_type_symbol
_atom_type_description
_atom_type_scat_dispersion_real
_atom_type_scat_dispersion_imag
_atom_type_scat_source
C C 0.0033 0.0016 'International Tables Vol C Tables 4.2.6.8 and 6.1.1.4'
H H 0.0000 0.0000 'International Tables Vol C Tables 4.2.6.8 and 6.1.1.4'
N N 0.0061 0.0033 'International Tables Vol C Tables 4.2.6.8 and 6.1.1.4'
O O 0.0106 0.0060 'International Tables Vol C Tables 4.2.6.8 and 6.1.1.4'
S S 0.1246 0.1234 'International Tables Vol C Tables 4.2.6.8 and 6.1.1.4'
Br Br -0.2901 2.4595 'International Tables Vol C Tables 4.2.6.8 and 6.1.1.4'

loop_
_geom_angle_atom_site_label_1
_geom_angle_atom_site_label_2
_geom_angle_atom_site_label_3
_geom_angle
C1 N1 C4 112.3(2)
C1 N1 S1 122.3(2)
C4 N1 S1 115.9(2)
N1 C1 C11 115.1(3)
N1 C1 C2 99.5(3)
C11 C1 C2 114.3(3)
N1 C1 H1 109.2
C11 C1 H1 109.2
C2 C1 H1 109.2
C1 C2 C3 104.8(3)
C1 C2 H2A 110.8
C3 C2 H2A 110.8
C1 C2 H2B 110.8
C3 C2 H2B 110.8
H2A C2 H2B 108.9
C19 C3 C2 112.2(3)
C19 C3 C4 114.1(3)
C2 C3 C4 103.9(3)
C19 C3 H3 108.8
C2 C3 H3 108.8
C4 C3 H3 108.8
N1 C4 C5 112.0(2)
N1 C4 C3 103.0(2)
C5 C4 C3 113.9(2)
N1 C4 H4 109.2
C5 C4 H4 109.2
C3 C4 H4 109.2
C10 C5 C6 116.3(3)
C10 C5 C4 124.0(3)
C6 C5 C4 119.5(3)
C7 C6 C5 120.9(3)
C7 C6 H6 119.5
C5 C6 H6 119.5
C6 C7 C8 121.6(3)
C6 C7 Br1 119.3(3)
C8 C7 Br1 119.0(3)
C7 C8 C9 119.1(3)
C7 C8 H8 120.5
C9 C8 H8 120.5
C8 C9 C10 119.1(4)
C8 C9 H9 120.4
C10 C9 H9 120.4
C9 C10 C5 122.8(3)
C9 C10 O1 115.9(3)
C5 C10 O1 121.3(3)
C10 O1 S1 114.4(2)
O2 S1 O3 120.68(17)
O2 S1 N1 110.24(16)
O3 S1 N1 108.74(15)
O2 S1 O1 104.62(16)
O3 S1 O1 107.75(16)
N1 S1 O1 103.34(13)
C12 C11 C1 110.9(3)
C12 C11 H11A 109.5
C1 C11 H11A 109.5
C12 C11 H11B 109.5
C1 C11 H11B 109.5
H11A C11 H11B 108.0
O4 C12 C13 120.9(3)
O4 C12 C11 120.3(3)
C13 C12 C11 118.7(3)
C18 C13 C14 118.8(3)
C18 C13 C12 122.8(3)
C14 C13 C12 118.4(3)
C15 C14 C13 120.7(3)
C15 C14 H14 119.7
C13 C14 H14 119.7
C14 C15 C16 120.0(4)
C14 C15 H15 120.0
C16 C15 H15 120.0
C17 C16 C15 120.1(4)
C17 C16 H16 120.0
C15 C16 H16 120.0
C16 C17 C18 120.4(4)
C16 C17 H17 119.8
C18 C17 H17 119.8
C17 C18 C13 120.0(3)
C17 C18 H18 120.0
C13 C18 H18 120.0
C20 C19 C3 124.3(3)
C20 C19 H19 117.8
C3 C19 H19 117.8
C19 C20 C21 123.0(3)
C19 C20 H20 118.5
C21 C20 H20 118.5
O5 C21 O6 123.6(3)
O5 C21 C20 125.6(3)
O6 C21 C20 110.7(3)
C21 O6 C22 116.4(3)
O6 C22 H22A 109.5
O6 C22 H22B 109.5
H22A C22 H22B 109.5
O6 C22 H22C 109.5
H22A C22 H22C 109.5
H22B C22 H22C 109.5

loop_
_geom_bond_atom_site_label_1
_geom_bond_atom_site_label_2
_geom_bond_distance
N1 C1 1.482(4)
N1 C4 1.501(4)
N1 S1 1.590(3)
C1 C11 1.523(5)
C1 C2 1.530(5)
C1 H1 0.9900
C2 C3 1.538(5)
C2 H2A 0.9800
C2 H2B 0.9800
C3 C19 1.489(4)
C3 C4 1.555(4)
C3 H3 0.9900
C4 C5 1.511(4)
C4 H4 0.9900
C5 C10 1.392(4)
C5 C6 1.398(4)
C6 C7 1.365(5)
C6 H6 0.9400
C7 C8 1.375(6)
C7 Br1 1.895(4)
C8 C9 1.379(6)
C8 H8 0.9400
C9 C10 1.379(5)
C9 H9 0.9400
C10 O1 1.413(4)
O1 S1 1.593(3)
S1 O2 1.418(3)
S1 O3 1.418(3)
C11 C12 1.508(5)
C11 H11A 0.9800
C11 H11B 0.9800
C12 O4 1.212(4)
C12 C13 1.485(5)
C13 C18 1.389(5)
C13 C14 1.392(5)
C14 C15 1.365(5)
C14 H14 0.9400
C15 C16 1.386(6)
C15 H15 0.9400
C16 C17 1.363(6)
C16 H16 0.9400
C17 C18 1.382(5)
C17 H17 0.9400
C18 H18 0.9400
C19 C20 1.319(5)
C19 H19 0.9400
C20 C21 1.475(5)
C20 H20 0.9400
C21 O5 1.199(4)
C21 O6 1.330(4)
O6 C22 1.443(5)
C22 H22A 0.9700
C22 H22B 0.9700
C22 H22C 0.9700

loop_
_geom_torsion_atom_site_label_1
_geom_torsion_atom_site_label_2
_geom_torsion_atom_site_label_3
_geom_torsion_atom_site_label_4
_geom_torsion
C4 N1 C1 C11 91.4(3)
S1 N1 C1 C11 -53.5(4)
C4 N1 C1 C2 -31.2(3)
S1 N1 C1 C2 -176.1(2)
N1 C1 C2 C3 40.0(3)
C11 C1 C2 C3 -83.1(3)
C1 C2 C3 C19 -159.3(3)
C1 C2 C3 C4 -35.6(3)
C1 N1 C4 C5 -112.9(3)
S1 N1 C4 C5 34.5(3)
C1 N1 C4 C3 9.9(3)
S1 N1 C4 C3 157.3(2)
C19 C3 C4 N1 138.3(3)
C2 C3 C4 N1 15.9(3)
C19 C3 C4 C5 -100.1(3)
C2 C3 C4 C5 137.4(3)
N1 C4 C5 C10 -3.5(4)
C3 C4 C5 C10 -119.9(3)
N1 C4 C5 C6 -179.0(3)
C3 C4 C5 C6 64.5(4)
C10 C5 C6 C7 0.0(5)
C4 C5 C6 C7 175.9(3)
C5 C6 C7 C8 2.7(5)
C5 C6 C7 Br1 -174.5(2)
C6 C7 C8 C9 -2.3(5)
Br1 C7 C8 C9 175.0(3)
C7 C8 C9 C10 -0.9(5)
C8 C9 C10 C5 3.6(5)
C8 C9 C10 O1 -176.7(3)
C6 C5 C10 C9 -3.1(5)
C4 C5 C10 C9 -178.9(3)
C6 C5 C10 O1 177.3(3)
C4 C5 C10 O1 1.5(5)
C9 C10 O1 S1 150.4(3)
C5 C10 O1 S1 -29.9(4)
C1 N1 S1 O2 -25.6(3)
C4 N1 S1 O2 -169.4(2)
C1 N1 S1 O3 -160.0(2)
C4 N1 S1 O3 56.2(3)
C1 N1 S1 O1 85.7(3)
C4 N1 S1 O1 -58.1(2)
C10 O1 S1 O2 170.0(2)
C10 O1 S1 O3 -60.5(2)
C10 O1 S1 N1 54.5(2)
N1 C1 C11 C12 155.0(3)
C2 C1 C11 C12 -90.7(4)
C1 C11 C12 O4 10.6(5)
C1 C11 C12 C13 -167.6(3)
O4 C12 C13 C18 161.2(3)
C11 C12 C13 C18 -20.7(5)
O4 C12 C13 C14 -18.1(5)
C11 C12 C13 C14 160.1(3)
C18 C13 C14 C15 -0.2(5)
C12 C13 C14 C15 179.1(3)
C13 C14 C15 C16 -0.4(6)
C14 C15 C16 C17 0.2(7)
C15 C16 C17 C18 0.5(7)
C16 C17 C18 C13 -1.1(6)
C14 C13 C18 C17 0.9(5)
C12 C13 C18 C17 -178.4(3)
C2 C3 C19 C20 -109.9(4)
C4 C3 C19 C20 132.3(3)
C3 C19 C20 C21 173.9(3)
C19 C20 C21 O5 -2.1(6)
C19 C20 C21 O6 180.0(3)
O5 C21 O6 C22 -0.4(6)
C20 C21 O6 C22 177.6(4)
